data_2205831
loop_
_publ_author_name
'Wei Huang'
'Peiliang Zhao'
'Zhongzhen Zhou'
'Qiong Chen'
'Deyou Teng'
'Guangfu Yang'

_publ_section_title
;
 2-(2,4-Dihydroxyphenyl)-<i>N,N</i>-dimethyl-2-oxoacetamide
;
_journal_issue 5
_journal_name_full 'Acta Crystallographica Section E'
_journal_page_first o1505
_journal_page_last o1506
_journal_paper_doi 10.1107/S1600536805012699
_journal_volume 61
_journal_year 2005
_chemical_formula_iupac 'C10 H11 N O4'
_chemical_formula_moiety 'C10 H11 N O4'
_chemical_formula_sum 'C10 H11 N O4'
_chemical_formula_weight 209.20
_chemical_melting_point 464
_chemical_name_systematic
;
2-(2,4-Dihydroxyphenyl)-N,N-dimethyl-2-oxoacetamide
;
_space_group_IT_number 14
_symmetry_cell_setting monoclinic
_symmetry_space_group_name_Hall '-P 2ybc'
_symmetry_space_group_name_H-M 'P 1 21/c 1'
_atom_sites_solution_hydrogens geom
_atom_sites_solution_primary direct
_atom_sites_solution_secondary difmap
_audit_creation_method SHELXL-97
_cell_angle_alpha 90.00
_cell_angle_beta 92.022(2)
_cell_angle_gamma 90.00
_cell_formula_units_Z 4
_cell_length_a 9.3158(13)
_cell_length_b 6.4393(9)
_cell_length_c 17.399(2)
_cell_measurement_reflns_used 1822
_cell_measurement_temperature 283(2)
_cell_measurement_theta_max 26.54
_cell_measurement_theta_min 2.52
_cell_volume 1043.1(2)
_computing_cell_refinement 'SAINT (Bruker, 1999)'
_computing_data_collection 'SMART (Bruker, 1997)'
_computing_data_reduction SAINT
_computing_molecular_graphics 'SHELXTL (Bruker, 1997)'
_computing_publication_material SHELXTL
_computing_structure_refinement 'SHELXL97 (Sheldrick, 1997)'
_computing_structure_solution 'SHELXS97 (Sheldrick, 1997)'
_diffrn_ambient_temperature 283(2)
_diffrn_measured_fraction_theta_full 0.986
_diffrn_measured_fraction_theta_max 0.986
_diffrn_measurement_device_type 'Bruker SMART 4K CCD area-detector'
_diffrn_measurement_method '\f and \w'
_diffrn_radiation_monochromator graphite
_diffrn_radiation_source 'fine-focus sealed tube'
_diffrn_radiation_type MoK\a
_diffrn_radiation_wavelength 0.71073
_diffrn_reflns_av_R_equivalents 0.0252
_diffrn_reflns_av_sigmaI/netI 0.0322
_diffrn_reflns_limit_h_max 12
_diffrn_reflns_limit_h_min -12
_diffrn_reflns_limit_k_max 7
_diffrn_reflns_limit_k_min -8
_diffrn_reflns_limit_l_max 17
_diffrn_reflns_limit_l_min -22
_diffrn_reflns_number 5991
_diffrn_reflns_theta_full 27.50
_diffrn_reflns_theta_max 27.50
_diffrn_reflns_theta_min 2.19
_diffrn_standards_number 0
_exptl_absorpt_coefficient_mu 0.104
_exptl_absorpt_correction_type none
_exptl_crystal_colour yellow
_exptl_crystal_density_diffrn 1.332
_exptl_crystal_density_method 'not measured'
_exptl_crystal_description block
_exptl_crystal_F_000 440
_exptl_crystal_size_max 0.40
_exptl_crystal_size_mid 0.20
_exptl_crystal_size_min 0.10
_refine_diff_density_max 0.215
_refine_diff_density_min -0.172
_refine_ls_extinction_method none
_refine_ls_goodness_of_fit_ref 1.046
_refine_ls_hydrogen_treatment constr
_refine_ls_matrix_type full
_refine_ls_number_parameters 141
_refine_ls_number_reflns 2373
_refine_ls_number_restraints 0
_refine_ls_restrained_S_all 1.046
_refine_ls_R_factor_all 0.0661
_refine_ls_R_factor_gt 0.0493
_refine_ls_shift/su_max 0.001
_refine_ls_shift/su_mean 0.000
_refine_ls_structure_factor_coef Fsqd
_refine_ls_weighting_details 'calc w = 1/[\s^2^(Fo^2^)+(0.0777P)^2^+0.1291P] where P = (Fo^2^+2Fc^2^)/3'
_refine_ls_weighting_scheme calc
_refine_ls_wR_factor_gt 0.1356
_refine_ls_wR_factor_ref 0.1483
_reflns_number_gt 1740
_reflns_number_total 2373
_reflns_threshold_expression I>2\s(I)
_cod_data_source_file wn6346.cif
_cod_data_source_block I
_cod_original_sg_symbol_H-M 'P 21/c'
_cod_database_code 2205831
_cod_database_fobs_code 2205831

loop_
_symmetry_equiv_pos_as_xyz
'x, y, z'
'-x, y+1/2, -z+1/2'
'-x, -y, -z'
'x, -y-1/2, z-1/2'

loop_
_atom_site_label
_atom_site_fract_x
_atom_site_fract_y
_atom_site_fract_z
_atom_site_U_iso_or_equiv
_atom_site_adp_type
_atom_site_calc_flag
_atom_site_refinement_flags
_atom_site_occupancy
_atom_site_type_symbol
C1 0.85709(17) 0.2112(3) 0.74870(9) 0.0441(4) Uani d . 1 C
C2 0.78479(16) 0.1278(2) 0.81171(8) 0.0389(4) Uani d . 1 C
C3 0.63919(17) 0.0780(3) 0.80088(9) 0.0453(4) Uani d . 1 C
H3 0.5900 0.0228 0.8418 0.054 Uiso calc R 1 H
C4 0.56754(18) 0.1081(3) 0.73214(9) 0.0504(4) Uani d . 1 C
H4 0.4711 0.0721 0.7261 0.061 Uiso calc R 1 H
C5 0.64039(18) 0.1934(3) 0.67098(9) 0.0437(4) Uani d . 1 C
C6 0.78380(18) 0.2442(3) 0.67906(9) 0.0475(4) Uani d . 1 C
H6 0.8314 0.3006 0.6378 0.057 Uiso calc R 1 H
C7 0.86077(18) 0.0904(3) 0.88380(9) 0.0425(4) Uani d . 1 C
C8 0.77499(18) 0.0198(3) 0.95224(8) 0.0439(4) Uani d . 1 C
C9 0.6902(2) -0.2487(4) 1.03529(11) 0.0694(6) Uani d . 1 C
H9A 0.7586 -0.2962 1.0740 0.104 Uiso calc R 1 H
H9B 0.6266 -0.3604 1.0208 0.104 Uiso calc R 1 H
H9C 0.6357 -0.1357 1.0553 0.104 Uiso calc R 1 H
C10 0.8322(3) -0.3381(3) 0.92187(15) 0.0806(7) Uani d . 1 C
H10A 0.8619 -0.2785 0.8744 0.121 Uiso calc R 1 H
H10B 0.7641 -0.4470 0.9111 0.121 Uiso calc R 1 H
H10C 0.9143 -0.3940 0.9496 0.121 Uiso calc R 1 H
O1 0.99676(13) 0.2601(3) 0.75392(8) 0.0674(4) Uani d . 1 O
H1 1.0271 0.2423 0.7982 0.101 Uiso calc R 1 H
O2 0.56363(13) 0.2231(2) 0.60468(6) 0.0579(4) Uani d . 1 O
H2 0.6173 0.2610 0.5711 0.087 Uiso calc R 1 H
O3 0.98968(14) 0.1245(2) 0.89546(7) 0.0624(4) Uani d . 1 O
O4 0.72093(17) 0.1614(2) 0.98936(7) 0.0674(4) Uani d . 1 O
N1 0.76590(15) -0.1785(2) 0.96802(8) 0.0500(4) Uani d . 1 N

loop_
_atom_site_aniso_label
_atom_site_aniso_U_11
_atom_site_aniso_U_22
_atom_site_aniso_U_33
_atom_site_aniso_U_12
_atom_site_aniso_U_13
_atom_site_aniso_U_23
C1 0.0446(9) 0.0487(9) 0.0395(8) -0.0040(7) 0.0081(7) 0.0029(7)
C2 0.0443(8) 0.0391(8) 0.0335(8) -0.0002(6) 0.0063(6) 0.0018(6)
C3 0.0462(9) 0.0533(10) 0.0369(8) -0.0040(7) 0.0087(7) 0.0079(7)
C4 0.0436(9) 0.0634(11) 0.0443(9) -0.0039(8) 0.0023(7) 0.0073(8)
C5 0.0501(9) 0.0478(9) 0.0332(8) 0.0072(7) 0.0039(6) 0.0017(6)
C6 0.0505(10) 0.0578(10) 0.0348(8) 0.0003(8) 0.0111(7) 0.0090(7)
C7 0.0484(9) 0.0428(8) 0.0364(8) -0.0039(7) 0.0024(6) -0.0015(6)
C8 0.0496(9) 0.0530(10) 0.0289(7) -0.0034(7) -0.0017(6) 0.0014(7)
C9 0.0730(13) 0.0831(14) 0.0519(12) -0.0222(11) -0.0004(10) 0.0232(10)
C10 0.1007(17) 0.0529(12) 0.0891(16) 0.0086(12) 0.0168(14) 0.0049(11)
O1 0.0487(7) 0.0996(11) 0.0542(8) -0.0217(7) 0.0037(6) 0.0192(8)
O2 0.0559(8) 0.0822(9) 0.0355(6) 0.0082(7) 0.0010(5) 0.0083(6)
O3 0.0518(7) 0.0870(10) 0.0480(7) -0.0143(7) -0.0042(6) 0.0067(6)
O4 0.0998(11) 0.0625(8) 0.0412(7) 0.0025(7) 0.0228(7) -0.0032(6)
N1 0.0541(8) 0.0533(9) 0.0422(8) -0.0073(7) -0.0019(6) 0.0094(6)

loop_
_atom_type_symbol
_atom_type_description
_atom_type_scat_dispersion_real
_atom_type_scat_dispersion_imag
_atom_type_scat_source
C C 0.0033 0.0016 'International Tables Vol C Tables 4.2.6.8 and 6.1.1.4'
H H 0.0000 0.0000 'International Tables Vol C Tables 4.2.6.8 and 6.1.1.4'
O O 0.0106 0.0060 'International Tables Vol C Tables 4.2.6.8 and 6.1.1.4'
N N 0.0061 0.0033 'International Tables Vol C Tables 4.2.6.8 and 6.1.1.4'

loop_
_geom_angle_atom_site_label_1
_geom_angle_atom_site_label_2
_geom_angle_atom_site_label_3
_geom_angle
O1 C1 C6 118.09(14)
O1 C1 C2 121.71(14)
C6 C1 C2 120.20(15)
C3 C2 C1 117.95(14)
C3 C2 C7 121.57(13)
C1 C2 C7 120.45(14)
C4 C3 C2 121.86(14)
C4 C3 H3 119.1
C2 C3 H3 119.1
C3 C4 C5 119.28(15)
C3 C4 H4 120.4
C5 C4 H4 120.4
O2 C5 C6 122.44(14)
O2 C5 C4 116.78(15)
C6 C5 C4 120.78(15)
C5 C6 C1 119.92(14)
C5 C6 H6 120.0
C1 C6 H6 120.0
O3 C7 C2 124.14(14)
O3 C7 C8 117.33(14)
C2 C7 C8 118.36(14)
O4 C8 N1 125.45(15)
O4 C8 C7 114.98(15)
N1 C8 C7 119.56(15)
N1 C9 H9A 109.5
N1 C9 H9B 109.5
H9A C9 H9B 109.5
N1 C9 H9C 109.5
H9A C9 H9C 109.5
H9B C9 H9C 109.5
N1 C10 H10A 109.5
N1 C10 H10B 109.5
H10A C10 H10B 109.5
N1 C10 H10C 109.5
H10A C10 H10C 109.5
H10B C10 H10C 109.5
C1 O1 H1 109.5
C5 O2 H2 109.5
C8 N1 C10 122.76(16)
C8 N1 C9 120.45(16)
C10 N1 C9 116.77(17)

loop_
_geom_bond_atom_site_label_1
_geom_bond_atom_site_label_2
_geom_bond_distance
C1 O1 1.339(2)
C1 C6 1.386(2)
C1 C2 1.413(2)
C2 C3 1.400(2)
C2 C7 1.439(2)
C3 C4 1.363(2)
C3 H3 0.9300
C4 C5 1.395(2)
C4 H4 0.9300
C5 O2 1.349(2)
C5 C6 1.378(2)
C6 H6 0.9300
C7 O3 1.231(2)
C7 C8 1.527(2)
C8 O4 1.235(2)
C8 N1 1.309(2)
C9 N1 1.459(2)
C9 H9A 0.9600
C9 H9B 0.9600
C9 H9C 0.9600
C10 N1 1.455(3)
C10 H10A 0.9600
C10 H10B 0.9600
C10 H10C 0.9600
O1 H1 0.8200
O2 H2 0.8200

loop_
_geom_hbond_atom_site_label_D
_geom_hbond_atom_site_label_H
_geom_hbond_atom_site_label_A
_geom_hbond_site_symmetry_A
_geom_hbond_distance_DH
_geom_hbond_distance_HA
_geom_hbond_distance_DA
_geom_hbond_angle_DHA
O1 H1 O3 . 0.82 1.90 2.6158(18) 146
O2 H2 O4 4_565 0.82 1.82 2.6333(17) 174
C3 H3 O2 2_646 0.93 2.60 3.422(2) 148

loop_
_geom_torsion_atom_site_label_1
_geom_torsion_atom_site_label_2
_geom_torsion_atom_site_label_3
_geom_torsion_atom_site_label_4
_geom_torsion
O1 C1 C2 C3 -179.01(16)
C6 C1 C2 C3 0.9(2)
O1 C1 C2 C7 -0.8(2)
C6 C1 C2 C7 179.10(15)
C1 C2 C3 C4 0.0(3)
C7 C2 C3 C4 -178.28(16)
C2 C3 C4 C5 -0.9(3)
C3 C4 C5 O2 -178.89(16)
C3 C4 C5 C6 1.0(3)
O2 C5 C6 C1 179.69(15)
C4 C5 C6 C1 -0.2(3)
O1 C1 C6 C5 179.14(16)
C2 C1 C6 C5 -0.7(3)
C3 C2 C7 O3 177.36(16)
C1 C2 C7 O3 -0.8(3)
C3 C2 C7 C8 -7.6(2)
C1 C2 C7 C8 174.24(15)
O3 C7 C8 O4 90.1(2)
C2 C7 C8 O4 -85.29(19)
O3 C7 C8 N1 -88.7(2)
C2 C7 C8 N1 95.86(19)
O4 C8 N1 C10 180.0(2)
C7 C8 N1 C10 -1.3(3)
O4 C8 N1 C9 -1.6(3)
C7 C8 N1 C9 177.08(15)

loop_
_cod_related_entry_id
_cod_related_entry_database
_cod_related_entry_code
1 ChemSpider 21129520
